data_1553019
loop_
_publ_author_name
'Sun, Deqian'
'Xing, Changyu'
'Wang, Xiaoqing'
'Su, Zhongquan'
'Li, Chaozhong'

_publ_section_title
;
 Highly efficient and stereocontrolled oxidative coupling of
 tetrahydropyrroloindoles: synthesis of chimonanthines, (+)-WIN 64821 and
 (+)-WIN 64745
;
_journal_issue 8
_journal_name_full 'Org. Chem. Front.'
_journal_page_first 956
_journal_paper_doi 10.1039/C4QO00165F
_journal_volume 1
_journal_year 2014
_chemical_absolute_configuration ad
_chemical_formula_sum 'C32 H25 N6 O8 S2'
_chemical_formula_weight 685.70
_space_group_IT_number 82
_space_group_name_Hall 'I -4'
_space_group_name_H-M_alt 'I -4'
_symmetry_cell_setting tetragonal
_symmetry_space_group_name_H-M 'I -4'
_atom_sites_solution_hydrogens geom
_atom_sites_solution_primary direct
_atom_sites_solution_secondary difmap
_audit_creation_method SHELXL-97
_cell_angle_alpha 90.00
_cell_angle_beta 90.00
_cell_angle_gamma 90.00
_cell_formula_units_Z 8
_cell_length_a 21.9204(5)
_cell_length_b 21.9204(5)
_cell_length_c 14.1057(4)
_cell_measurement_reflns_used 3620
_cell_measurement_temperature 293(2)
_cell_measurement_theta_max 65.58
_cell_measurement_theta_min 2.85
_cell_volume 6777.8(3)
_computing_cell_refinement 'Bruker SAINT'
_computing_data_collection 'Bruker APEX2'
_computing_data_reduction 'Bruker SAINT'
_computing_molecular_graphics 'Bruker SHELXTL'
_computing_publication_material 'Bruker SHELXTL'
_computing_structure_refinement 'SHELXL-97 (Sheldrick, 2008)'
_computing_structure_solution 'SHELXS-97 (Sheldrick, 2008)'
_diffrn_ambient_temperature 293(2)
_diffrn_measured_fraction_theta_full 0.998
_diffrn_measured_fraction_theta_max 0.998
_diffrn_measurement_device_type 'Bruker APEX-II CCD'
_diffrn_measurement_method '\f and \w scans'
_diffrn_radiation_monochromator graphite
_diffrn_radiation_source 'fine-focus sealed tube'
_diffrn_radiation_type CuK\a
_diffrn_radiation_wavelength 1.54178
_diffrn_reflns_av_R_equivalents 0.1803
_diffrn_reflns_av_sigmaI/netI 0.1717
_diffrn_reflns_limit_h_max 24
_diffrn_reflns_limit_h_min -25
_diffrn_reflns_limit_k_max 25
_diffrn_reflns_limit_k_min -23
_diffrn_reflns_limit_l_max 16
_diffrn_reflns_limit_l_min -16
_diffrn_reflns_number 19057
_diffrn_reflns_theta_full 64.93
_diffrn_reflns_theta_max 64.93
_diffrn_reflns_theta_min 2.85
_exptl_absorpt_coefficient_mu 1.924
_exptl_absorpt_correction_T_max 0.7528
_exptl_absorpt_correction_T_min 0.4703
_exptl_absorpt_correction_type multi-scan
_exptl_absorpt_process_details sadabs
_exptl_crystal_colour colorless
_exptl_crystal_density_diffrn 1.344
_exptl_crystal_density_method 'not measured'
_exptl_crystal_description plate
_exptl_crystal_F_000 2840
_exptl_crystal_size_max 0.30
_exptl_crystal_size_mid 0.08
_exptl_crystal_size_min 0.01
_platon_squeeze_details
;
;
_refine_diff_density_max 0.801
_refine_diff_density_min -0.539
_refine_diff_density_rms 0.118
_refine_ls_abs_structure_details 'Flack H D (1983), Acta Cryst. A39, 876-881'
_refine_ls_abs_structure_Flack 0.00(3)
_refine_ls_extinction_method none
_refine_ls_goodness_of_fit_ref 1.036
_refine_ls_hydrogen_treatment constr
_refine_ls_matrix_type full
_refine_ls_number_parameters 433
_refine_ls_number_reflns 5494
_refine_ls_number_restraints 0
_refine_ls_restrained_S_all 1.036
_refine_ls_R_factor_all 0.1102
_refine_ls_R_factor_gt 0.0941
_refine_ls_shift/su_max 0.013
_refine_ls_shift/su_mean 0.003
_refine_ls_structure_factor_coef Fsqd
_refine_ls_weighting_details 'calc w=1/[\s^2^(Fo^2^)+(0.1797P)^2^+2.1923P] where P=(Fo^2^+2Fc^2^)/3'
_refine_ls_weighting_scheme calc
_refine_ls_wR_factor_gt 0.2457
_refine_ls_wR_factor_ref 0.2633
_reflns_number_gt 4627
_reflns_number_total 5494
_reflns_threshold_expression >2sigma(I)
_cod_data_source_file c4qo00165f2.cif
_cod_data_source_block dm11689
_cod_depositor_comments
;
The following automatic conversions were performed:

data item '_symmetry_cell_setting' value 'Tetragonal' was changed to
'tetragonal' in accordance with the
/home/saulius/struct/COD-crude-data/automatic-downloads/DataCite-retrospective/RSC/depositions/lib/dictionaries/cif_core.dic
dictionary named 'cif_core.dic' version 2.4.2 last updated on
2011-04-26.

Automatic conversion script
Id: cif_fix_values 6909 2019-04-08 15:41:33Z antanas 
;
_cod_original_sg_symbol_H-M I-4
_cod_database_code 1553019

loop_
_symmetry_equiv_pos_as_xyz
'x, y, z'
'y, -x, -z'
'-x, -y, z'
'-y, x, -z'
'x+1/2, y+1/2, z+1/2'
'y+1/2, -x+1/2, -z+1/2'
'-x+1/2, -y+1/2, z+1/2'
'-y+1/2, x+1/2, -z+1/2'

loop_
_atom_site_label
_atom_site_type_symbol
_atom_site_fract_x
_atom_site_fract_y
_atom_site_fract_z
_atom_site_U_iso_or_equiv
_atom_site_adp_type
_atom_site_occupancy
_atom_site_symmetry_multiplicity
_atom_site_calc_flag
_atom_site_refinement_flags
S1 S 0.24486(6) 0.84718(5) -0.00601(10) 0.0277(4) Uani 1 1 d .
S2 S 0.15478(9) 0.97050(7) 0.16673(12) 0.0495(5) Uani 1 1 d .
N1 N 0.27999(19) 0.91302(17) -0.0061(3) 0.0235(9) Uani 1 1 d .
N2 N 0.26963(18) 0.94401(18) -0.1695(3) 0.0237(9) Uani 1 1 d .
N3 N 0.1896(3) 1.0038(2) 0.0792(4) 0.0417(13) Uani 1 1 d .
N4 N 0.2611(3) 1.0692(2) 0.1614(4) 0.0450(14) Uani 1 1 d .
N5 N 0.3520(3) 0.7572(3) 0.0467(6) 0.0569(18) Uani 1 1 d .
N6 N 0.1326(6) 0.9684(5) 0.3863(6) 0.104(4) Uani 1 1 d .
O1 O 0.18701(19) 0.8574(2) -0.0489(4) 0.0423(11) Uani 1 1 d .
O2 O 0.2502(2) 0.82502(18) 0.0894(3) 0.0372(10) Uani 1 1 d .
O3 O 0.1989(3) 0.9415(3) 0.2226(4) 0.0709(18) Uani 1 1 d .
O4 O 0.1075(3) 0.9342(2) 0.1238(4) 0.0598(15) Uani 1 1 d .
O5 O 0.3836(2) 0.7988(2) 0.0745(5) 0.0653(18) Uani 1 1 d .
O6 O 0.3357(4) 0.7139(3) 0.1019(6) 0.087(2) Uani 1 1 d .
O7 O 0.1025(6) 0.9216(4) 0.3585(8) 0.123(4) Uani 1 1 d .
O8 O 0.1680(8) 0.9728(8) 0.4515(7) 0.179(7) Uani 1 1 d .
C1 C 0.2645(2) 1.0600(2) -0.0096(4) 0.0280(11) Uani 1 1 d .
C2 C 0.2032(2) 1.0624(2) -0.0643(4) 0.0261(11) Uani 1 1 d .
H2A H 0.1845 1.1024 -0.0586 0.031 Uiso 1 1 calc R
H2B H 0.2094 1.0534 -0.1310 0.031 Uiso 1 1 calc R
C3 C 0.1627(3) 1.0130(3) -0.0170(4) 0.0364(13) Uani 1 1 d .
H3A H 0.1208 1.0267 -0.0124 0.044 Uiso 1 1 calc R
H3B H 0.1637 0.9754 -0.0532 0.044 Uiso 1 1 calc R
C4 C 0.2407(3) 1.0416(3) 0.0870(4) 0.0352(13) Uani 1 1 d .
C5 C 0.2976(3) 1.1173(3) 0.0194(5) 0.0371(14) Uani 1 1 d .
C6 C 0.2985(4) 1.1164(3) 0.1217(5) 0.0499(19) Uani 1 1 d .
C7 C 0.3283(4) 1.1597(3) 0.1745(6) 0.058(2) Uani 1 1 d .
H7 H 0.3296 1.1579 0.2403 0.070 Uiso 1 1 calc R
C8 C 0.3573(4) 1.2081(3) 0.1221(7) 0.062(2) Uani 1 1 d .
H8 H 0.3795 1.2376 0.1544 0.074 Uiso 1 1 calc R
C9 C 0.3526(4) 1.2111(3) 0.0249(7) 0.056(2) Uani 1 1 d .
H9 H 0.3689 1.2447 -0.0065 0.068 Uiso 1 1 calc R
C10 C 0.3245(3) 1.1657(3) -0.0279(5) 0.0415(15) Uani 1 1 d .
H10 H 0.3236 1.1678 -0.0938 0.050 Uiso 1 1 calc R
C11 C 0.1193(3) 1.0301(3) 0.2310(5) 0.0434(15) Uani 1 1 d .
H11 H 0.0780 1.0144 0.2205 0.052 Uiso 1 1 calc R
C12 C 0.1161(4) 1.0236(4) 0.3324(6) 0.059(2) Uani 1 1 d .
C13 C 0.0956(4) 1.0719(4) 0.3885(6) 0.062(2) Uani 1 1 d .
H13 H 0.0947 1.0688 0.4542 0.074 Uiso 1 1 calc R
C14 C 0.0766(6) 1.1256(4) 0.3425(8) 0.085(3) Uani 1 1 d .
H14 H 0.0583 1.1571 0.3763 0.101 Uiso 1 1 calc R
C15 C 0.0854(6) 1.1302(4) 0.2487(9) 0.091(4) Uani 1 1 d .
H15 H 0.0758 1.1671 0.2198 0.109 Uiso 1 1 calc R
C16 C 0.1079(5) 1.0834(4) 0.1916(7) 0.076(3) Uani 1 1 d .
H16 H 0.1148 1.0896 0.1272 0.092 Uiso 1 1 calc R
C17 C 0.3122(2) 1.0130(2) -0.0527(4) 0.0228(10) Uani 1 1 d .
C18 C 0.3576(3) 0.9878(2) 0.0212(4) 0.0283(11) Uani 1 1 d .
H18A H 0.3951 0.9747 -0.0091 0.034 Uiso 1 1 calc R
H18B H 0.3672 1.0186 0.0683 0.034 Uiso 1 1 calc R
C19 C 0.3245(3) 0.9333(3) 0.0671(4) 0.0325(12) Uani 1 1 d .
H19A H 0.3531 0.9009 0.0822 0.039 Uiso 1 1 calc R
H19B H 0.3037 0.9457 0.1247 0.039 Uiso 1 1 calc R
C20 C 0.2809(2) 0.9528(2) -0.0803(4) 0.0205(10) Uani 1 1 d .
C21 C 0.3315(2) 1.0316(2) -0.1517(4) 0.0255(11) Uani 1 1 d .
C22 C 0.2999(2) 0.9948(2) -0.2154(4) 0.0221(10) Uani 1 1 d .
C23 C 0.3051(2) 1.0017(3) -0.3118(4) 0.0299(11) Uani 1 1 d .
H23 H 0.2834 0.9773 -0.3539 0.036 Uiso 1 1 calc R
C24 C 0.3445(3) 1.0473(3) -0.3433(5) 0.0395(14) Uani 1 1 d .
H24 H 0.3482 1.0544 -0.4081 0.047 Uiso 1 1 calc R
C25 C 0.3780(3) 1.0820(3) -0.2819(6) 0.0479(17) Uani 1 1 d .
H25 H 0.4049 1.1110 -0.3057 0.057 Uiso 1 1 calc R
C26 C 0.3724(3) 1.0748(3) -0.1855(5) 0.0357(13) Uani 1 1 d .
H26 H 0.3955 1.0982 -0.1439 0.043 Uiso 1 1 calc R
C27 C 0.2847(3) 0.7978(2) -0.0821(4) 0.0326(13) Uani 1 1 d .
C28 C 0.3299(3) 0.7575(3) -0.0503(6) 0.0413(15) Uani 1 1 d .
C29 C 0.3557(4) 0.7155(3) -0.1088(8) 0.064(3) Uani 1 1 d .
H29 H 0.3840 0.6879 -0.0849 0.077 Uiso 1 1 calc R
C30 C 0.3398(5) 0.7136(4) -0.2041(9) 0.074(3) Uani 1 1 d .
H30 H 0.3587 0.6859 -0.2444 0.089 Uiso 1 1 calc R
C31 C 0.2960(5) 0.7526(4) -0.2389(6) 0.073(3) Uani 1 1 d .
H31 H 0.2851 0.7510 -0.3026 0.087 Uiso 1 1 calc R
C32 C 0.2669(3) 0.7961(3) -0.1765(4) 0.0416(16) Uani 1 1 d .
H32 H 0.2368 0.8223 -0.1991 0.050 Uiso 1 1 calc R

loop_
_atom_site_aniso_label
_atom_site_aniso_U_11
_atom_site_aniso_U_22
_atom_site_aniso_U_33
_atom_site_aniso_U_23
_atom_site_aniso_U_13
_atom_site_aniso_U_12
S1 0.0309(6) 0.0259(6) 0.0264(7) 0.0040(5) 0.0106(5) -0.0013(5)
S2 0.0721(11) 0.0415(8) 0.0349(8) 0.0104(7) 0.0279(8) 0.0313(8)
N1 0.034(2) 0.0137(17) 0.023(2) 0.0009(16) 0.0022(19) -0.0002(16)
N2 0.0214(18) 0.0259(19) 0.024(2) -0.0014(18) -0.0001(18) -0.0041(17)
N3 0.052(3) 0.040(3) 0.033(3) 0.004(2) 0.018(2) 0.026(2)
N4 0.064(3) 0.042(3) 0.030(3) -0.009(2) -0.013(3) 0.023(3)
N5 0.046(3) 0.035(3) 0.090(5) -0.013(3) -0.017(3) 0.010(3)
N6 0.165(10) 0.101(7) 0.046(5) 0.014(5) 0.051(6) 0.051(8)
O1 0.029(2) 0.051(2) 0.046(3) 0.018(2) 0.0002(19) -0.0054(19)
O2 0.055(2) 0.033(2) 0.0234(19) 0.0099(16) 0.0114(19) 0.0033(18)
O3 0.093(4) 0.078(4) 0.041(3) 0.028(3) 0.022(3) 0.040(3)
O4 0.098(4) 0.036(2) 0.045(3) -0.020(2) 0.026(3) -0.013(3)
O5 0.048(3) 0.048(3) 0.100(5) -0.036(3) -0.011(3) 0.007(2)
O6 0.141(7) 0.045(3) 0.075(5) 0.020(3) -0.031(5) -0.002(4)
O7 0.200(11) 0.052(4) 0.118(7) 0.033(5) 0.070(8) 0.011(5)
O8 0.242(15) 0.236(15) 0.059(5) 0.037(8) 0.004(7) 0.146(13)
C1 0.039(3) 0.028(2) 0.017(2) -0.006(2) -0.009(2) 0.014(2)
C2 0.032(3) 0.029(2) 0.017(2) 0.000(2) 0.001(2) 0.011(2)
C3 0.037(3) 0.040(3) 0.032(3) 0.001(3) 0.015(3) 0.014(2)
C4 0.049(3) 0.038(3) 0.018(3) -0.002(2) 0.003(2) 0.024(3)
C5 0.047(3) 0.030(3) 0.034(3) -0.015(2) -0.011(3) 0.018(3)
C6 0.065(4) 0.047(4) 0.038(4) -0.021(3) -0.028(3) 0.025(3)
C7 0.074(5) 0.045(4) 0.055(4) -0.038(4) -0.039(4) 0.030(4)
C8 0.068(5) 0.043(4) 0.074(5) -0.036(4) -0.041(4) 0.033(4)
C9 0.056(4) 0.030(3) 0.083(6) -0.017(4) -0.024(4) 0.013(3)
C10 0.045(3) 0.029(3) 0.050(4) -0.017(3) -0.009(3) 0.007(3)
C11 0.062(4) 0.032(3) 0.037(3) -0.003(3) 0.021(3) 0.003(3)
C12 0.079(5) 0.050(4) 0.048(5) 0.004(4) 0.022(4) 0.029(4)
C13 0.078(5) 0.067(5) 0.041(4) -0.009(4) 0.020(4) 0.008(4)
C14 0.135(9) 0.039(4) 0.080(6) -0.013(4) 0.047(7) 0.028(5)
C15 0.131(9) 0.037(4) 0.106(8) 0.015(5) 0.068(8) 0.029(5)
C16 0.116(8) 0.060(5) 0.053(5) 0.018(4) 0.022(5) 0.037(5)
C17 0.028(2) 0.018(2) 0.022(2) -0.0078(19) 0.004(2) 0.000(2)
C18 0.035(2) 0.020(2) 0.031(3) -0.001(2) -0.002(2) 0.001(2)
C19 0.035(3) 0.033(3) 0.030(3) 0.000(2) -0.005(2) 0.008(2)
C20 0.019(2) 0.019(2) 0.023(2) -0.0077(19) 0.0085(19) -0.0037(18)
C21 0.032(2) 0.016(2) 0.029(3) 0.002(2) 0.002(2) 0.0041(19)
C22 0.025(2) 0.021(2) 0.020(2) 0.000(2) 0.007(2) 0.0005(19)
C23 0.030(2) 0.039(3) 0.020(2) -0.002(2) 0.010(2) 0.001(2)
C24 0.054(3) 0.030(3) 0.035(3) 0.009(3) 0.027(3) 0.003(3)
C25 0.048(3) 0.036(3) 0.060(4) 0.012(3) 0.023(3) -0.007(3)
C26 0.029(3) 0.029(2) 0.049(4) 0.003(3) 0.007(3) -0.003(2)
C27 0.041(3) 0.024(2) 0.033(3) -0.009(2) 0.007(3) -0.013(2)
C28 0.038(3) 0.028(3) 0.058(4) -0.014(3) 0.014(3) -0.009(2)
C29 0.060(4) 0.028(3) 0.104(8) -0.018(4) 0.031(5) -0.002(3)
C30 0.084(6) 0.038(4) 0.100(8) -0.034(5) 0.054(6) -0.019(4)
C31 0.127(8) 0.053(4) 0.039(4) -0.030(4) 0.034(5) -0.060(6)
C32 0.059(4) 0.039(3) 0.027(3) -0.005(3) 0.019(3) -0.024(3)

loop_
_atom_type_symbol
_atom_type_description
_atom_type_scat_dispersion_real
_atom_type_scat_dispersion_imag
_atom_type_scat_source
C C 0.0181 0.0091 'International Tables Vol C Tables 4.2.6.8 and 6.1.1.4'
H H 0.0000 0.0000 'International Tables Vol C Tables 4.2.6.8 and 6.1.1.4'
N N 0.0311 0.0180 'International Tables Vol C Tables 4.2.6.8 and 6.1.1.4'
O O 0.0492 0.0322 'International Tables Vol C Tables 4.2.6.8 and 6.1.1.4'
S S 0.3331 0.5567 'International Tables Vol C Tables 4.2.6.8 and 6.1.1.4'

loop_
_geom_angle_atom_site_label_1
_geom_angle_atom_site_label_2
_geom_angle_atom_site_label_3
_geom_angle
O1 S1 O2 121.6(3)
O1 S1 N1 106.3(2)
O2 S1 N1 105.1(3)
O1 S1 C27 106.3(3)
O2 S1 C27 108.9(3)
N1 S1 C27 108.0(2)
O3 S2 O4 118.9(4)
O3 S2 N3 107.9(3)
O4 S2 N3 105.4(3)
O3 S2 C11 110.5(4)
O4 S2 C11 107.9(4)
N3 S2 C11 105.4(3)
C20 N1 C19 109.4(4)
C20 N1 S1 124.9(4)
C19 N1 S1 124.9(4)
C20 N2 C22 103.5(4)
C4 N3 C3 107.9(5)
C4 N3 S2 125.6(5)
C3 N3 S2 124.5(5)
C4 N4 C6 102.7(6)
O5 N5 O6 121.6(8)
O5 N5 C28 119.5(7)
O6 N5 C28 118.9(6)
O8 N6 O7 129.0(13)
O8 N6 C12 119.0(14)
O7 N6 C12 111.9(11)
C5 C1 C4 98.4(5)
C5 C1 C2 121.6(4)
C4 C1 C2 99.1(4)
C5 C1 C17 109.2(4)
C4 C1 C17 113.4(4)
C2 C1 C17 113.6(4)
C3 C2 C1 105.0(4)
C3 C2 H2A 110.7
C1 C2 H2A 110.7
C3 C2 H2B 110.8
C1 C2 H2B 110.8
H2A C2 H2B 108.8
N3 C3 C2 105.1(5)
N3 C3 H3A 110.7
C2 C3 H3A 110.7
N3 C3 H3B 110.7
C2 C3 H3B 110.7
H3A C3 H3B 108.8
N4 C4 N3 128.3(6)
N4 C4 C1 119.1(6)
N3 C4 C1 111.3(5)
C10 C5 C6 119.0(6)
C10 C5 C1 135.5(6)
C6 C5 C1 105.5(6)
C7 C6 N4 124.0(8)
C7 C6 C5 122.7(8)
N4 C6 C5 113.0(6)
C6 C7 C8 116.2(8)
C6 C7 H7 121.9
C8 C7 H7 121.9
C9 C8 C7 120.9(7)
C9 C8 H8 119.6
C7 C8 H8 119.6
C8 C9 C10 122.2(9)
C8 C9 H9 118.9
C10 C9 H9 118.9
C5 C10 C9 118.7(7)
C5 C10 H10 120.7
C9 C10 H10 120.7
C16 C11 C12 119.9(7)
C16 C11 S2 121.4(6)
C12 C11 S2 117.3(5)
C16 C11 H11 94.1
C12 C11 H11 94.1
S2 C11 H11 94.1
C13 C12 C11 120.2(7)
C13 C12 N6 114.2(8)
C11 C12 N6 125.6(7)
C12 C13 C14 118.0(8)
C12 C13 H13 121.0
C14 C13 H13 121.0
C15 C14 C13 118.4(7)
C15 C14 H14 120.8
C13 C14 H14 120.8
C14 C15 C16 124.4(9)
C14 C15 H15 117.8
C16 C15 H15 117.8
C11 C16 C15 118.4(9)
C11 C16 H16 120.8
C15 C16 H16 120.8
C21 C17 C20 97.0(4)
C21 C17 C18 122.6(4)
C20 C17 C18 98.8(4)
C21 C17 C1 111.2(4)
C20 C17 C1 111.1(4)
C18 C17 C1 113.4(4)
C19 C18 C17 104.9(4)
C19 C18 H18A 110.8
C17 C18 H18A 110.8
C19 C18 H18B 110.8
C17 C18 H18B 110.8
H18A C18 H18B 108.8
N1 C19 C18 104.4(4)
N1 C19 H19A 110.9
C18 C19 H19A 110.9
N1 C19 H19B 110.9
C18 C19 H19B 110.9
H19A C19 H19B 108.9
N2 C20 N1 130.4(4)
N2 C20 C17 117.2(5)
N1 C20 C17 111.1(4)
C26 C21 C22 119.6(5)
C26 C21 C17 132.8(5)
C22 C21 C17 107.5(4)
C23 C22 C21 122.3(5)
C23 C22 N2 124.4(5)
C21 C22 N2 112.6(4)
C22 C23 C24 116.5(6)
C22 C23 H23 121.8
C24 C23 H23 121.8
C25 C24 C23 122.0(6)
C25 C24 H24 119.0
C23 C24 H24 119.0
C24 C25 C26 121.0(6)
C24 C25 H25 119.5
C26 C25 H25 119.5
C25 C26 C21 118.4(6)
C25 C26 H26 120.8
C21 C26 H26 120.8
C32 C27 C28 119.4(6)
C32 C27 S1 117.5(5)
C28 C27 S1 123.0(5)
C29 C28 C27 121.7(8)
C29 C28 N5 115.6(8)
C27 C28 N5 122.7(6)
C28 C29 C30 120.3(9)
C28 C29 H29 119.9
C30 C29 H29 119.9
C31 C30 C29 120.1(7)
C31 C30 H30 120.0
C29 C30 H30 120.0
C30 C31 C32 120.0(8)
C30 C31 H31 120.0
C32 C31 H31 120.0
C27 C32 C31 118.5(8)
C27 C32 H32 120.8
C31 C32 H32 120.8

loop_
_geom_bond_atom_site_label_1
_geom_bond_atom_site_label_2
_geom_bond_distance
S1 O1 1.423(4)
S1 O2 1.436(4)
S1 N1 1.636(4)
S1 C27 1.758(6)
S2 O3 1.401(6)
S2 O4 1.440(6)
S2 N3 1.624(5)
S2 C11 1.769(6)
N1 C20 1.362(7)
N1 C19 1.489(7)
N2 C20 1.297(7)
N2 C22 1.449(6)
N3 C4 1.399(9)
N3 C3 1.493(9)
N4 C4 1.292(9)
N4 C6 1.435(11)
N5 O5 1.210(8)
N5 O6 1.278(10)
N5 C28 1.452(12)
N6 O8 1.207(19)
N6 O7 1.280(17)
N6 C12 1.474(13)
C1 C5 1.505(8)
C1 C4 1.515(8)
C1 C2 1.552(7)
C1 C17 1.590(7)
C2 C3 1.551(8)
C2 H2A 0.9700
C2 H2B 0.9700
C3 H3A 0.9700
C3 H3B 0.9700
C5 C10 1.385(10)
C5 C6 1.445(10)
C6 C7 1.369(10)
C7 C8 1.442(14)
C7 H7 0.9300
C8 C9 1.377(13)
C8 H8 0.9300
C9 C10 1.388(9)
C9 H9 0.9300
C10 H10 0.9300
C11 C16 1.318(11)
C11 C12 1.440(11)
C11 H11 0.9800
C12 C13 1.396(11)
C13 C14 1.407(14)
C13 H13 0.9300
C14 C15 1.341(16)
C14 H14 0.9300
C15 C16 1.397(13)
C15 H15 0.9300
C16 H16 0.9300
C17 C21 1.515(7)
C17 C20 1.538(6)
C17 C18 1.543(7)
C18 C19 1.540(8)
C18 H18A 0.9700
C18 H18B 0.9700
C19 H19A 0.9700
C19 H19B 0.9700
C21 C26 1.390(8)
C21 C22 1.391(8)
C22 C23 1.374(7)
C23 C24 1.395(9)
C23 H23 0.9300
C24 C25 1.366(11)
C24 H24 0.9300
C25 C26 1.375(11)
C25 H25 0.9300
C26 H26 0.9300
C27 C32 1.388(9)
C27 C28 1.400(10)
C28 C29 1.359(11)
C29 C30 1.389(17)
C29 H29 0.9300
C30 C31 1.377(16)
C30 H30 0.9300
C31 C32 1.446(11)
C31 H31 0.9300
C32 H32 0.9300

loop_
_platon_squeeze_void_nr
_platon_squeeze_void_average_x
_platon_squeeze_void_average_y
_platon_squeeze_void_average_z
_platon_squeeze_void_volume
_platon_squeeze_void_count_electrons
_platon_squeeze_void_content
1 0.000 0.000 0.000 44 12 ' '
2 0.000 0.500 -0.166 451 130 ' '
3 0.500 0.000 0.157 451 130 ' '
4 0.500 0.500 0.000 12 3 ' '
5 0.500 0.500 0.500 44 12 ' '
6 0.000 0.000 0.500 12 3 ' '
